data_7048011
loop_
_publ_author_name
'LaPierre, Etienne A.'
'Piers, Warren E.'
'Gendy, Chris'

_publ_section_title
;
 Redox-state dependent activation of silanes and ammonia with reverse
 polarity (PC<sub>carbene</sub>P)Ni complexes: electrophilic vs.
 nucleophilic carbenes.
;
_journal_issue 46
_journal_name_full 'Dalton transactions (Cambridge, England : 2003)'
_journal_page_first 16789
_journal_page_last 16797
_journal_paper_doi 10.1039/c8dt04409k
_journal_volume 47
_journal_year 2018
_chemical_formula_moiety 'C28 H40 N P2, F6 Sb [+ solvent]'
_chemical_formula_sum 'C28 H40 F6 N P2 Sb'
_chemical_formula_weight 688.30
_space_group_crystal_system monoclinic
_space_group_IT_number 14
_space_group_name_Hall '-P 2yn'
_space_group_name_H-M_alt 'P 1 21/n 1'
_symmetry_space_group_name_Hall '-P 2yn'
_symmetry_space_group_name_H-M 'P 1 21/n 1'
_atom_sites_solution_hydrogens geom
_audit_creation_method SHELXL-2014/7
_audit_update_record
;
2018-08-22 deposited with the CCDC.
2018-11-07 downloaded from the CCDC.
;
_cell_angle_alpha 90
_cell_angle_beta 98.505(3)
_cell_angle_gamma 90
_cell_formula_units_Z 4
_cell_length_a 14.4344(11)
_cell_length_b 10.4579(7)
_cell_length_c 22.2043(14)
_cell_measurement_reflns_used 8140
_cell_measurement_temperature 173(2)
_cell_measurement_theta_max 27.42
_cell_measurement_theta_min 2.66
_cell_volume 3315.0(4)
_computing_cell_refinement 'Bruker SAINT'
_computing_data_collection 'Bruker APEX2'
_computing_data_reduction 'Bruker SAINT'
_computing_molecular_graphics 'Bruker SHELXTL'
_computing_publication_material 'LinXTL v. 5.9.1 (Spasyuk, 2009)'
_computing_structure_refinement 'SHELXL-2014 (Sheldrick 2014)'
_computing_structure_solution 'SHELXS-97 (Sheldrick 2008)'
_diffrn_ambient_temperature 173(2)
_diffrn_measured_fraction_theta_full 0.991
_diffrn_measured_fraction_theta_max 0.991
_diffrn_measurement_device_type 'Bruker APEX-II CCD'
_diffrn_measurement_method '\f and \w scans'
_diffrn_radiation_type 'Mo K\a'
_diffrn_radiation_wavelength 0.71073
_diffrn_reflns_av_R_equivalents 0.0802
_diffrn_reflns_av_unetI/netI 0.0679
_diffrn_reflns_Laue_measured_fraction_full 0.991
_diffrn_reflns_Laue_measured_fraction_max 0.991
_diffrn_reflns_limit_h_max 17
_diffrn_reflns_limit_h_min -17
_diffrn_reflns_limit_k_max 12
_diffrn_reflns_limit_k_min -8
_diffrn_reflns_limit_l_max 26
_diffrn_reflns_limit_l_min -26
_diffrn_reflns_number 25523
_diffrn_reflns_point_group_measured_fraction_full 0.991
_diffrn_reflns_point_group_measured_fraction_max 0.991
_diffrn_reflns_theta_full 25.000
_diffrn_reflns_theta_max 25.000
_diffrn_reflns_theta_min 2.690
_exptl_absorpt_coefficient_mu 0.979
_exptl_absorpt_correction_T_max 0.7456
_exptl_absorpt_correction_T_min 0.5927
_exptl_absorpt_correction_type multi-scan
_exptl_absorpt_process_details 'Sadabs (Sheldrick, 1996)'
_exptl_crystal_colour Yellow
_exptl_crystal_density_diffrn 1.379
_exptl_crystal_density_method 'not measured'
_exptl_crystal_description Plate
_exptl_crystal_F_000 1400
_exptl_crystal_size_max 0.18
_exptl_crystal_size_mid 0.11
_exptl_crystal_size_min 0.05
_refine_diff_density_max 0.560
_refine_diff_density_min -0.697
_refine_diff_density_rms 0.136
_refine_ls_extinction_method none
_refine_ls_goodness_of_fit_ref 1.052
_refine_ls_hydrogen_treatment constr
_refine_ls_matrix_type full
_refine_ls_number_parameters 353
_refine_ls_number_reflns 5790
_refine_ls_number_restraints 330
_refine_ls_restrained_S_all 1.049
_refine_ls_R_factor_all 0.0771
_refine_ls_R_factor_gt 0.0432
_refine_ls_shift/su_max 0.001
_refine_ls_shift/su_mean 0.000
_refine_ls_structure_factor_coef Fsqd
_refine_ls_weighting_details 'w=1/[\s^2^(Fo^2^)+(0.0587P)^2^] where P=(Fo^2^+2Fc^2^)/3'
_refine_ls_weighting_scheme calc
_refine_ls_wR_factor_gt 0.0970
_refine_ls_wR_factor_ref 0.1193
_reflns_Friedel_coverage 0.000
_reflns_number_gt 4064
_reflns_number_total 5790
_reflns_threshold_expression 'I > 2\s(I)'
_cod_data_source_file c8dt04409k2.cif
_cod_data_source_block CGEL180416026_0m
_cod_depositor_comments 'Adding full bibliography for 7048006--7048012.cif.'
_cod_database_code 7048011
_shelx_shelxl_version_number 2014/7
_shelx_space_group_comment
;
The symmetry employed for this shelxl refinement is uniquely defined
by the following loop, which should always be used as a source of
symmetry information in preference to the above space-group names.
They are only intended as comments.
;

loop_
_space_group_symop_operation_xyz
'x, y, z'
'-x+1/2, y+1/2, -z+1/2'
'-x, -y, -z'
'x-1/2, -y-1/2, z-1/2'

loop_
_atom_site_label
_atom_site_type_symbol
_atom_site_fract_x
_atom_site_fract_y
_atom_site_fract_z
_atom_site_U_iso_or_equiv
_atom_site_adp_type
_atom_site_occupancy
_atom_site_site_symmetry_order
_atom_site_calc_flag
_atom_site_refinement_flags_posn
_atom_site_refinement_flags_adp
C1 C 0.4406(3) 0.1420(4) 0.78868(18) 0.0200(9) Uani 1 1 d . U
C2 C 0.4615(3) 0.1979(4) 0.85004(18) 0.0197(9) Uani 1 1 d . U
C3 C 0.4215(3) 0.1564(4) 0.89911(18) 0.0212(10) Uani 1 1 d . U
C4 C 0.3559(3) 0.0443(4) 0.89377(19) 0.0229(10) Uani 1 1 d . U
C5 C 0.3421(3) -0.0165(4) 0.8298(2) 0.0234(10) Uani 1 1 d . U
C6 C 0.3769(3) 0.0353(4) 0.77873(18) 0.0198(9) Uani 1 1 d . U
C7 C 0.3927(4) -0.0554(4) 0.94240(19) 0.0280(11) Uani 1 1 d . U
H7A H 0.3476 -0.1257 0.9414 0.042 Uiso 1 1 calc R U
H7B H 0.4011 -0.0152 0.9827 0.042 Uiso 1 1 calc R U
H7C H 0.4530 -0.0889 0.9340 0.042 Uiso 1 1 calc R U
C8 C 0.2583(3) 0.0904(5) 0.9058(2) 0.0320(11) Uani 1 1 d . U
H8A H 0.2334 0.1526 0.8746 0.048 Uiso 1 1 calc R U
H8B H 0.2641 0.1305 0.9460 0.048 Uiso 1 1 calc R U
H8C H 0.2158 0.0171 0.9043 0.048 Uiso 1 1 calc R U
C9 C 0.5270(3) 0.2974(4) 0.85336(18) 0.0217(10) Uani 1 1 d . U
C10 C 0.5533(4) 0.3605(4) 0.90782(19) 0.0272(11) Uani 1 1 d . U
H10 H 0.5979 0.4279 0.9111 0.033 Uiso 1 1 calc R U
C11 C 0.5123(4) 0.3220(4) 0.95738(19) 0.0303(11) Uani 1 1 d . U
H11 H 0.5281 0.3653 0.9951 0.036 Uiso 1 1 calc R U
C12 C 0.4495(4) 0.2226(4) 0.95339(19) 0.0271(11) Uani 1 1 d . U
H12 H 0.4242 0.1980 0.9888 0.033 Uiso 1 1 calc R U
C13 C 0.3498(3) -0.0169(4) 0.7191(2) 0.0234(10) Uani 1 1 d . U
C14 C 0.2978(4) -0.1284(4) 0.7154(2) 0.0340(12) Uani 1 1 d . U
H14 H 0.2800 -0.1675 0.6768 0.041 Uiso 1 1 calc R U
C15 C 0.2710(4) -0.1846(5) 0.7666(2) 0.0386(13) Uani 1 1 d . U
H15 H 0.2385 -0.2639 0.7629 0.046 Uiso 1 1 calc R U
C16 C 0.2906(4) -0.1280(4) 0.8218(2) 0.0315(12) Uani 1 1 d . U
H16 H 0.2683 -0.1659 0.8558 0.038 Uiso 1 1 calc R U
C17 C 0.6758(4) 0.2547(4) 0.7747(2) 0.0308(11) Uani 1 1 d . U
H17 H 0.6845 0.2532 0.7309 0.037 Uiso 1 1 calc R U
C18 C 0.6908(4) 0.1198(5) 0.7991(3) 0.0482(15) Uani 1 1 d . U
H18A H 0.7548 0.0924 0.7961 0.072 Uiso 1 1 calc R U
H18B H 0.6462 0.0619 0.7752 0.072 Uiso 1 1 calc R U
H18C H 0.6809 0.1177 0.8419 0.072 Uiso 1 1 calc R U
C19 C 0.7472(4) 0.3463(5) 0.8075(3) 0.0469(14) Uani 1 1 d . U
H19A H 0.7421 0.3472 0.8510 0.070 Uiso 1 1 calc R U
H19B H 0.7356 0.4325 0.7907 0.070 Uiso 1 1 calc R U
H19C H 0.8103 0.3187 0.8019 0.070 Uiso 1 1 calc R U
C20 C 0.5315(4) 0.4575(4) 0.7399(2) 0.0283(11) Uani 1 1 d . U
H20 H 0.5851 0.5164 0.7534 0.034 Uiso 1 1 calc R U
C21 C 0.5255(5) 0.4400(5) 0.6709(2) 0.0493(16) Uani 1 1 d . U
H21A H 0.4778 0.3757 0.6568 0.074 Uiso 1 1 calc R U
H21B H 0.5864 0.4117 0.6613 0.074 Uiso 1 1 calc R U
H21C H 0.5085 0.5215 0.6504 0.074 Uiso 1 1 calc R U
C22 C 0.4442(4) 0.5189(5) 0.7569(2) 0.0378(13) Uani 1 1 d . U
H22A H 0.4344 0.6023 0.7369 0.057 Uiso 1 1 calc R U
H22B H 0.4515 0.5304 0.8012 0.057 Uiso 1 1 calc R U
H22C H 0.3900 0.4638 0.7438 0.057 Uiso 1 1 calc R U
C23 C 0.4926(4) -0.0126(5) 0.6451(2) 0.0367(12) Uani 1 1 d . U
H23 H 0.5274 -0.0128 0.6875 0.044 Uiso 1 1 calc R U
C24 C 0.4867(4) -0.1524(5) 0.6248(3) 0.0570(17) Uani 1 1 d . U
H24A H 0.4510 -0.1584 0.5838 0.085 Uiso 1 1 calc R U
H24B H 0.4553 -0.2024 0.6532 0.085 Uiso 1 1 calc R U
H24C H 0.5500 -0.1860 0.6245 0.085 Uiso 1 1 calc R U
C25 C 0.5508(4) 0.0669(6) 0.6079(3) 0.0538(16) Uani 1 1 d . U
H25A H 0.6154 0.0351 0.6139 0.081 Uiso 1 1 calc R U
H25B H 0.5502 0.1564 0.6209 0.081 Uiso 1 1 calc R U
H25C H 0.5246 0.0607 0.5647 0.081 Uiso 1 1 calc R U
C26 C 0.2932(4) -0.0126(5) 0.5882(2) 0.0342(12) Uani 1 1 d . U
H26 H 0.3000 -0.1077 0.5905 0.041 Uiso 1 1 calc R U
C27 C 0.3158(5) 0.0356(6) 0.5274(2) 0.0544(17) Uani 1 1 d . U
H27A H 0.2699 0.0014 0.4944 0.082 Uiso 1 1 calc R U
H27B H 0.3787 0.0071 0.5220 0.082 Uiso 1 1 calc R U
H27C H 0.3133 0.1292 0.5267 0.082 Uiso 1 1 calc R U
C28 C 0.1939(4) 0.0254(5) 0.5946(3) 0.0446(14) Uani 1 1 d . U
H28A H 0.1883 0.1187 0.5934 0.067 Uiso 1 1 calc R U
H28B H 0.1786 -0.0063 0.6335 0.067 Uiso 1 1 calc R U
H28C H 0.1504 -0.0118 0.5611 0.067 Uiso 1 1 calc R U
F1 F 0.7505(2) 0.8419(3) 0.85001(14) 0.0557(9) Uani 1 1 d . U
F2 F 0.5346(3) 0.6932(3) 0.89413(15) 0.0621(10) Uani 1 1 d . U
F3 F 0.6080(3) 0.9242(3) 0.9015(2) 0.0819(13) Uani 1 1 d . U
F4 F 0.7049(3) 0.7317(4) 0.94857(16) 0.0836(13) Uani 1 1 d . U
F5 F 0.6754(3) 0.6103(3) 0.8443(2) 0.0896(14) Uani 1 1 d . U
F6 F 0.5789(3) 0.8045(5) 0.79511(17) 0.0953(15) Uani 1 1 d . U
N1 N 0.4854(3) 0.1921(3) 0.74704(15) 0.0237(9) Uani 1 1 d . U
P1 P 0.55731(9) 0.30656(11) 0.77820(5) 0.0231(3) Uani 1 1 d . U
P2 P 0.37689(9) 0.06437(11) 0.65012(5) 0.0253(3) Uani 1 1 d . U
Sb1 Sb 0.64140(3) 0.76856(3) 0.87137(2) 0.03723(14) Uani 1 1 d . U

loop_
_atom_site_aniso_label
_atom_site_aniso_U_11
_atom_site_aniso_U_22
_atom_site_aniso_U_33
_atom_site_aniso_U_23
_atom_site_aniso_U_13
_atom_site_aniso_U_12
C1 0.019(2) 0.019(2) 0.0218(19) -0.0003(16) 0.0021(17) -0.0011(18)
C2 0.018(2) 0.020(2) 0.0212(18) 0.0005(16) 0.0020(17) 0.0002(17)
C3 0.019(3) 0.020(2) 0.0242(19) 0.0044(16) 0.0032(18) 0.0036(18)
C4 0.021(3) 0.022(2) 0.026(2) 0.0040(17) 0.0064(18) 0.0021(18)
C5 0.019(3) 0.020(2) 0.031(2) 0.0033(17) 0.0022(18) 0.0033(18)
C6 0.020(3) 0.016(2) 0.0233(19) 0.0004(15) 0.0018(18) 0.0023(17)
C7 0.031(3) 0.024(2) 0.028(2) 0.0086(19) 0.001(2) 0.000(2)
C8 0.025(3) 0.033(3) 0.040(3) 0.006(2) 0.012(2) 0.002(2)
C9 0.023(3) 0.019(2) 0.0237(19) -0.0023(16) 0.0030(18) 0.0009(18)
C10 0.031(3) 0.022(2) 0.029(2) -0.0030(18) 0.006(2) -0.005(2)
C11 0.039(3) 0.031(2) 0.020(2) -0.0039(19) 0.004(2) -0.001(2)
C12 0.034(3) 0.025(2) 0.022(2) 0.0042(17) 0.004(2) 0.003(2)
C13 0.023(3) 0.017(2) 0.030(2) -0.0036(17) 0.0026(19) 0.0008(18)
C14 0.039(3) 0.026(2) 0.035(2) -0.0045(19) 0.000(2) -0.005(2)
C15 0.041(4) 0.026(2) 0.047(3) 0.004(2) -0.003(2) -0.011(2)
C16 0.036(3) 0.025(2) 0.033(2) 0.0086(19) 0.002(2) -0.011(2)
C17 0.028(3) 0.032(3) 0.035(2) -0.002(2) 0.012(2) 0.000(2)
C18 0.033(4) 0.035(3) 0.076(4) 0.001(3) 0.007(3) 0.003(2)
C19 0.028(3) 0.040(3) 0.073(4) -0.006(3) 0.008(3) -0.002(2)
C20 0.032(3) 0.021(2) 0.033(2) 0.0011(18) 0.006(2) -0.008(2)
C21 0.067(5) 0.050(3) 0.034(3) 0.012(2) 0.018(3) 0.017(3)
C22 0.040(3) 0.031(3) 0.045(3) 0.006(2) 0.013(3) 0.006(2)
C23 0.029(3) 0.047(3) 0.036(3) -0.017(2) 0.008(2) 0.004(2)
C24 0.040(4) 0.053(3) 0.076(4) -0.033(3) 0.003(3) 0.006(3)
C25 0.036(4) 0.081(4) 0.048(3) -0.006(3) 0.017(3) 0.005(3)
C26 0.036(3) 0.034(3) 0.031(2) -0.009(2) 0.002(2) -0.004(2)
C27 0.056(4) 0.076(4) 0.028(2) -0.010(3) -0.003(3) -0.020(3)
C28 0.034(3) 0.048(3) 0.048(3) -0.005(3) -0.008(3) -0.004(3)
F1 0.048(2) 0.066(2) 0.0594(19) -0.0098(17) 0.0298(17) -0.0052(17)
F2 0.070(3) 0.051(2) 0.071(2) -0.0034(17) 0.032(2) -0.0245(18)
F3 0.076(3) 0.0437(19) 0.142(3) -0.021(2) 0.071(3) -0.0092(19)
F4 0.082(3) 0.117(3) 0.0524(19) 0.011(2) 0.012(2) -0.008(3)
F5 0.097(4) 0.056(2) 0.124(3) -0.039(2) 0.044(3) 0.003(2)
F6 0.071(3) 0.149(4) 0.062(2) 0.035(2) -0.001(2) -0.024(3)
N1 0.026(2) 0.0221(19) 0.0237(17) -0.0015(15) 0.0071(16) -0.0057(16)
P1 0.0246(8) 0.0215(6) 0.0243(6) -0.0009(5) 0.0072(5) -0.0047(5)
P2 0.0258(8) 0.0273(6) 0.0231(5) -0.0061(5) 0.0044(5) -0.0030(6)
Sb1 0.0462(3) 0.0310(2) 0.0384(2) -0.00702(15) 0.01930(17) -0.00166(18)

loop_
_atom_type_symbol
_atom_type_description
_atom_type_scat_dispersion_real
_atom_type_scat_dispersion_imag
_atom_type_scat_source
C C 0.0033 0.0016 'International Tables Vol C Tables 4.2.6.8 and 6.1.1.4'
H H 0.0000 0.0000 'International Tables Vol C Tables 4.2.6.8 and 6.1.1.4'
N N 0.0061 0.0033 'International Tables Vol C Tables 4.2.6.8 and 6.1.1.4'
F F 0.0171 0.0103 'International Tables Vol C Tables 4.2.6.8 and 6.1.1.4'
P P 0.1023 0.0942 'International Tables Vol C Tables 4.2.6.8 and 6.1.1.4'
Sb Sb -0.5866 1.5461 'International Tables Vol C Tables 4.2.6.8 and 6.1.1.4'

loop_
_geom_angle_atom_site_label_1
_geom_angle_atom_site_label_2
_geom_angle_atom_site_label_3
_geom_angle
N1 C1 C6 124.7(4)
N1 C1 C2 116.0(4)
C6 C1 C2 119.2(4)
C3 C2 C9 123.5(4)
C3 C2 C1 123.7(4)
C9 C2 C1 112.9(4)
C2 C3 C12 115.2(4)
C2 C3 C4 121.2(4)
C12 C3 C4 123.6(4)
C3 C4 C7 109.0(4)
C3 C4 C5 112.9(4)
C7 C4 C5 110.5(3)
C3 C4 C8 108.8(4)
C7 C4 C8 108.6(4)
C5 C4 C8 106.8(4)
C16 C5 C6 117.9(4)
C16 C5 C4 117.5(4)
C6 C5 C4 124.6(4)
C5 C6 C13 121.0(4)
C5 C6 C1 117.8(4)
C13 C6 C1 121.2(4)
C4 C7 H7A 109.5
C4 C7 H7B 109.5
H7A C7 H7B 109.5
C4 C7 H7C 109.5
H7A C7 H7C 109.5
H7B C7 H7C 109.5
C4 C8 H8A 109.5
C4 C8 H8B 109.5
H8A C8 H8B 109.5
C4 C8 H8C 109.5
H8A C8 H8C 109.5
H8B C8 H8C 109.5
C10 C9 C2 119.9(4)
C10 C9 P1 135.8(4)
C2 C9 P1 104.3(3)
C9 C10 C11 117.5(4)
C9 C10 H10 121.2
C11 C10 H10 121.2
C12 C11 C10 121.7(4)
C12 C11 H11 119.2
C10 C11 H11 119.2
C11 C12 C3 122.3(4)
C11 C12 H12 118.9
C3 C12 H12 118.9
C14 C13 C6 116.6(4)
C14 C13 P2 121.4(3)
C6 C13 P2 122.0(3)
C13 C14 C15 121.6(4)
C13 C14 H14 119.2
C15 C14 H14 119.2
C16 C15 C14 120.8(5)
C16 C15 H15 119.6
C14 C15 H15 119.6
C15 C16 C5 121.5(4)
C15 C16 H16 119.2
C5 C16 H16 119.2
C19 C17 C18 111.5(4)
C19 C17 P1 111.8(3)
C18 C17 P1 110.5(4)
C19 C17 H17 107.6
C18 C17 H17 107.6
P1 C17 H17 107.6
C17 C18 H18A 109.5
C17 C18 H18B 109.5
H18A C18 H18B 109.5
C17 C18 H18C 109.5
H18A C18 H18C 109.5
H18B C18 H18C 109.5
C17 C19 H19A 109.5
C17 C19 H19B 109.5
H19A C19 H19B 109.5
C17 C19 H19C 109.5
H19A C19 H19C 109.5
H19B C19 H19C 109.5
C22 C20 C21 112.1(4)
C22 C20 P1 112.0(3)
C21 C20 P1 110.1(3)
C22 C20 H20 107.5
C21 C20 H20 107.5
P1 C20 H20 107.5
C20 C21 H21A 109.5
C20 C21 H21B 109.5
H21A C21 H21B 109.5
C20 C21 H21C 109.5
H21A C21 H21C 109.5
H21B C21 H21C 109.5
C20 C22 H22A 109.5
C20 C22 H22B 109.5
H22A C22 H22B 109.5
C20 C22 H22C 109.5
H22A C22 H22C 109.5
H22B C22 H22C 109.5
C25 C23 C24 112.1(4)
C25 C23 P2 111.7(4)
C24 C23 P2 114.7(4)
C25 C23 H23 105.8
C24 C23 H23 105.8
P2 C23 H23 105.8
C23 C24 H24A 109.5
C23 C24 H24B 109.5
H24A C24 H24B 109.5
C23 C24 H24C 109.5
H24A C24 H24C 109.5
H24B C24 H24C 109.5
C23 C25 H25A 109.5
C23 C25 H25B 109.5
H25A C25 H25B 109.5
C23 C25 H25C 109.5
H25A C25 H25C 109.5
H25B C25 H25C 109.5
C28 C26 C27 109.1(5)
C28 C26 P2 109.6(3)
C27 C26 P2 108.1(4)
C28 C26 H26 110.0
C27 C26 H26 110.0
P2 C26 H26 110.0
C26 C27 H27A 109.5
C26 C27 H27B 109.5
H27A C27 H27B 109.5
C26 C27 H27C 109.5
H27A C27 H27C 109.5
H27B C27 H27C 109.5
C26 C28 H28A 109.5
C26 C28 H28B 109.5
H28A C28 H28B 109.5
C26 C28 H28C 109.5
H28A C28 H28C 109.5
H28B C28 H28C 109.5
C1 N1 P1 109.6(3)
N1 P1 C9 97.20(19)
N1 P1 C20 111.1(2)
C9 P1 C20 115.1(2)
N1 P1 C17 107.6(2)
C9 P1 C17 112.8(2)
C20 P1 C17 111.9(2)
C13 P2 C23 98.8(2)
C13 P2 C26 102.6(2)
C23 P2 C26 104.8(2)
F6 Sb1 F3 92.0(2)
F6 Sb1 F5 90.1(2)
F3 Sb1 F5 177.74(19)
F6 Sb1 F4 179.8(2)
F3 Sb1 F4 88.2(2)
F5 Sb1 F4 89.8(2)
F6 Sb1 F2 91.32(18)
F3 Sb1 F2 90.21(15)
F5 Sb1 F2 88.81(17)
F4 Sb1 F2 88.71(18)
F6 Sb1 F1 89.98(17)
F3 Sb1 F1 90.28(15)
F5 Sb1 F1 90.65(17)
F4 Sb1 F1 89.99(17)
F2 Sb1 F1 178.59(16)

loop_
_geom_bond_atom_site_label_1
_geom_bond_atom_site_label_2
_geom_bond_distance
C1 N1 1.313(5)
C1 C6 1.442(6)
C1 C2 1.472(5)
C2 C3 1.377(6)
C2 C9 1.399(6)
C3 C12 1.396(6)
C3 C4 1.501(6)
C4 C7 1.538(6)
C4 C5 1.542(6)
C4 C8 1.549(6)
C5 C16 1.381(6)
C5 C6 1.415(6)
C6 C13 1.433(6)
C7 H7A 0.9800
C7 H7B 0.9800
C7 H7C 0.9800
C8 H8A 0.9800
C8 H8B 0.9800
C8 H8C 0.9800
C9 C10 1.381(6)
C9 P1 1.790(4)
C10 C11 1.384(6)
C10 H10 0.9500
C11 C12 1.374(7)
C11 H11 0.9500
C12 H12 0.9500
C13 C14 1.382(6)
C13 P2 1.843(4)
C14 C15 1.385(7)
C14 H14 0.9500
C15 C16 1.353(6)
C15 H15 0.9500
C16 H16 0.9500
C17 C19 1.513(7)
C17 C18 1.515(6)
C17 P1 1.807(5)
C17 H17 1.0000
C18 H18A 0.9800
C18 H18B 0.9800
C18 H18C 0.9800
C19 H19A 0.9800
C19 H19B 0.9800
C19 H19C 0.9800
C20 C22 1.511(7)
C20 C21 1.533(6)
C20 P1 1.806(4)
C20 H20 1.0000
C21 H21A 0.9800
C21 H21B 0.9800
C21 H21C 0.9800
C22 H22A 0.9800
C22 H22B 0.9800
C22 H22C 0.9800
C23 C25 1.511(7)
C23 C24 1.528(7)
C23 P2 1.872(5)
C23 H23 1.0000
C24 H24A 0.9800
C24 H24B 0.9800
C24 H24C 0.9800
C25 H25A 0.9800
C25 H25B 0.9800
C25 H25C 0.9800
C26 C28 1.515(8)
C26 C27 1.520(7)
C26 P2 1.872(5)
C26 H26 1.0000
C27 H27A 0.9800
C27 H27B 0.9800
C27 H27C 0.9800
C28 H28A 0.9800
C28 H28B 0.9800
C28 H28C 0.9800
F1 Sb1 1.875(3)
F2 Sb1 1.866(3)
F3 Sb1 1.850(3)
F4 Sb1 1.861(4)
F5 Sb1 1.851(3)
F6 Sb1 1.836(4)
N1 P1 1.666(4)

loop_
_geom_torsion_atom_site_label_1
_geom_torsion_atom_site_label_2
_geom_torsion_atom_site_label_3
_geom_torsion_atom_site_label_4
_geom_torsion
N1 C1 C2 C3 -179.5(4)
C6 C1 C2 C3 -1.9(7)
N1 C1 C2 C9 0.2(6)
C6 C1 C2 C9 177.7(4)
C9 C2 C3 C12 1.1(7)
C1 C2 C3 C12 -179.3(4)
C9 C2 C3 C4 -176.4(4)
C1 C2 C3 C4 3.2(7)
C2 C3 C4 C7 124.5(4)
C12 C3 C4 C7 -52.8(6)
C2 C3 C4 C5 1.3(6)
C12 C3 C4 C5 -176.1(4)
C2 C3 C4 C8 -117.2(5)
C12 C3 C4 C8 65.5(5)
C3 C4 C5 C16 173.6(4)
C7 C4 C5 C16 51.2(6)
C8 C4 C5 C16 -66.7(5)
C3 C4 C5 C6 -7.6(6)
C7 C4 C5 C6 -130.1(5)
C8 C4 C5 C6 112.0(5)
C16 C5 C6 C13 7.8(7)
C4 C5 C6 C13 -170.9(4)
C16 C5 C6 C1 -172.2(4)
C4 C5 C6 C1 9.1(7)
N1 C1 C6 C5 173.2(4)
C2 C1 C6 C5 -4.1(6)
N1 C1 C6 C13 -6.8(7)
C2 C1 C6 C13 175.9(4)
C3 C2 C9 C10 -1.0(7)
C1 C2 C9 C10 179.4(4)
C3 C2 C9 P1 178.2(4)
C1 C2 C9 P1 -1.4(5)
C2 C9 C10 C11 -0.4(7)
P1 C9 C10 C11 -179.3(4)
C9 C10 C11 C12 1.6(7)
C10 C11 C12 C3 -1.5(8)
C2 C3 C12 C11 0.1(7)
C4 C3 C12 C11 177.6(5)
C5 C6 C13 C14 -7.6(7)
C1 C6 C13 C14 172.3(4)
C5 C6 C13 P2 169.2(4)
C1 C6 C13 P2 -10.9(6)
C6 C13 C14 C15 1.9(7)
P2 C13 C14 C15 -174.9(4)
C13 C14 C15 C16 3.7(9)
C14 C15 C16 C5 -3.6(8)
C6 C5 C16 C15 -2.1(8)
C4 C5 C16 C15 176.7(5)
C6 C1 N1 P1 -176.1(4)
C2 C1 N1 P1 1.3(5)
C1 N1 P1 C9 -1.9(4)
C1 N1 P1 C20 -122.4(3)
C1 N1 P1 C17 114.8(3)
C10 C9 P1 N1 -179.1(5)
C2 C9 P1 N1 1.9(3)
C10 C9 P1 C20 -61.7(6)
C2 C9 P1 C20 119.3(3)
C10 C9 P1 C17 68.4(5)
C2 C9 P1 C17 -110.6(3)
C22 C20 P1 N1 75.5(4)
C21 C20 P1 N1 -49.9(4)
C22 C20 P1 C9 -33.7(4)
C21 C20 P1 C9 -159.2(4)
C22 C20 P1 C17 -164.3(3)
C21 C20 P1 C17 70.3(4)
C19 C17 P1 N1 -174.5(3)
C18 C17 P1 N1 -49.6(4)
C19 C17 P1 C9 -68.5(4)
C18 C17 P1 C9 56.4(4)
C19 C17 P1 C20 63.2(4)
C18 C17 P1 C20 -171.9(3)
C14 C13 P2 C23 -92.4(4)
C6 C13 P2 C23 90.9(4)
C14 C13 P2 C26 15.0(5)
C6 C13 P2 C26 -161.6(4)
C25 C23 P2 C13 -158.5(4)
C24 C23 P2 C13 72.5(4)
C25 C23 P2 C26 95.8(4)
C24 C23 P2 C26 -33.2(5)
C28 C26 P2 C13 67.6(4)
C27 C26 P2 C13 -173.7(4)
C28 C26 P2 C23 170.3(4)
C27 C26 P2 C23 -70.9(4)
